data_7012878
loop_
_publ_author_name
'Vei, Ino C.'
'Pascu, Sofia I.'
'Green, Malcolm L. H.'
'Green, Jennifer C.'
'Schilling, Richard E.'
'Anderson, Grant D. W.'
'Rees, Leigh H.'

_publ_section_title
;
 Synthesis and study of new binuclear compounds containing bridging
 (&#xFFFD;-CN)B(C6F5)3 and (&#xFFFD;-NC)B(C6F5)3 systems
;
_journal_issue 12
_journal_name_full 'Dalton Transactions'
_journal_page_first 2550
_journal_paper_doi 10.1039/b302163g
_journal_year 2003
_chemical_compound_source
;
synthesis as described
;
_chemical_formula_moiety ' C26 H5 B F15 Fe N O2 '
_chemical_formula_sum 'C26 H5 B F15 Fe N O2'
_chemical_formula_weight 714.97
_chemical_melting_point ?
_chemical_name_systematic
;                                                                               
?                                                                               
;
_space_group_IT_number 2
_symmetry_cell_setting triclinic
_symmetry_space_group_name_Hall '-P 1'
_symmetry_space_group_name_H-M 'P -1'
_atom_sites_solution_hydrogens geom
_atom_sites_solution_primary direct
_audit_creation_method CRYSTALS_ver_12_03_99
_cell_angle_alpha 97.594(2)
_cell_angle_beta 92.383(2)
_cell_angle_gamma 99.853(2)
_cell_formula_units_Z 2
_cell_length_a 9.9080(4)
_cell_length_b 10.4020(4)
_cell_length_c 12.6890(6)
_cell_measurement_reflns_used 7026
_cell_measurement_temperature 150
_cell_measurement_theta_max 27
_cell_measurement_theta_min 0
_cell_volume 1274.41(9)
_computing_cell_refinement
;                                                                               
DIP2000 software 'DENZO' (Otwinowski & Minor, 1996)                             
;
_computing_data_collection
;                                                                               
DIP2000 software 'Xpress' (MAC Science, 1989)                                   
;
_computing_data_reduction
;                                                                               
DIP2000 software 'DENZO' (Otwinowski & Minor, 1996)                             
;
_computing_molecular_graphics
;                                                                               
CAMERON (Watkin, Prout & Pearce,  1996)                                        
;
_computing_publication_material
;                                                                               
CRYSTALS Issue 10 (Watkin, Prout, Carruthers & Betteridge, 1996)                
;
_computing_structure_refinement
;                                                                               
CRYSTALS Issue 10 (Watkin, Prout, Carruthers & Betteridge, 1996)                
;
_computing_structure_solution 'SIR97 (Giacovazzo et al, 1997)'
_diffrn_ambient_temperature 150
_diffrn_measured_fraction_theta_max 0.914
_diffrn_measurement_device_type
;                                                                               
Enraf-nonius DIP2000
;
_diffrn_measurement_method \w
_diffrn_radiation_monochromator graphite
_diffrn_radiation_type 'Mo K\a'
_diffrn_radiation_wavelength 0.71069
_diffrn_reflns_av_R_equivalents 0.03
_diffrn_reflns_limit_h_max 12
_diffrn_reflns_limit_h_min 0
_diffrn_reflns_limit_k_max 12
_diffrn_reflns_limit_k_min -13
_diffrn_reflns_limit_l_max 15
_diffrn_reflns_limit_l_min -15
_diffrn_reflns_number 7026
_diffrn_reflns_theta_max 26.57
_diffrn_reflns_theta_min 0.00
_diffrn_standards_decay_% 0.00
_diffrn_standards_interval_count 0
_diffrn_standards_interval_time 0
_diffrn_standards_number 0
_exptl_absorpt_coefficient_mu 0.73
_exptl_absorpt_correction_T_max 0.86
_exptl_absorpt_correction_T_min 0.86
_exptl_absorpt_correction_type multi-scan
_exptl_absorpt_process_details
; 
Denzo/Scalepack (Otwinowski & Minor, 1996) 
;
_exptl_crystal_colour ' yellow '
_exptl_crystal_density_diffrn 1.86
_exptl_crystal_density_meas ?
_exptl_crystal_description ' fragment '
_exptl_crystal_F_000 701.07
_exptl_crystal_size_max 0.20
_exptl_crystal_size_mid 0.20
_exptl_crystal_size_min 0.20
_refine_diff_density_max 0.47
_refine_diff_density_min -0.66
_refine_ls_extinction_coef 280.642
_refine_ls_extinction_method 'Larson 1970 Crystallographic Computing eq 22'
_refine_ls_goodness_of_fit_ref 0.9453
_refine_ls_hydrogen_treatment noref
_refine_ls_matrix_type full
_refine_ls_number_parameters 415
_refine_ls_number_reflns 4354
_refine_ls_R_factor_gt 0.0443
_refine_ls_shift/su_max 0.000793
_refine_ls_structure_factor_coef F
_refine_ls_weighting_details
;
Chebychev polynomial with 3 parameters, Carruthers & Watkin , 1979, 
1.99    -.104     1.45    
;
_refine_ls_weighting_scheme calc
_refine_ls_wR_factor_ref 0.0409
_reflns_limit_h_max 12
_reflns_limit_h_min -12
_reflns_limit_k_max 12
_reflns_limit_k_min -13
_reflns_limit_l_max 15
_reflns_limit_l_min 0
_reflns_number_gt 4354
_reflns_number_total 4866
_reflns_threshold_expression >3.00\s(I)
_cod_data_source_file b302163g.txt
_cod_data_source_block conpound_6a
_cod_depositor_comments
;
The following automatic conversions were performed:
'_symmetry_cell_setting' value 'Triclinic ' changed to 'triclinic'
according to '/home/adriana/struct/CIF-dictionaries/cif_core.dic'
dictionary named 'cif_core.dic' version 2.4.1 from 2010-06-29.

Automatic conversion script
Id: cif_fix_enum 1555 2011-01-17 13:19:09Z saulius 

The following automatic conversions were performed:

'_chemical_melting_point' value 'not measured' was changed to '?' -
the value is undefined or not given.

Automatic conversion script
Id: cif_fix_values 1569 2011-02-09 13:29:24Z adriana 
;
_cod_original_cell_volume 1274.4
_cod_original_sg_symbol_H-M 'P -1 '
_cod_original_formula_sum ' C26 H5 B F15 Fe N O2 '
_cod_database_code 7012878

loop_
_symmetry_equiv_pos_as_xyz
x,y,z
-x,-y,-z

loop_
_atom_site_label
_atom_site_fract_x
_atom_site_fract_y
_atom_site_fract_z
_atom_site_U_iso_or_equiv
_atom_site_occupancy
_atom_site_adp_type
Fe1 1.19700(3) -0.14334(3) 0.35773(2) 0.0247 1.0000 Uani
N2 1.23841(18) 0.01395(17) 0.29254(14) 0.0293 1.0000 Uani
C3 1.2663(2) 0.1060(2) 0.25327(16) 0.0281 1.0000 Uani
B4 1.2975(2) 0.2300(2) 0.18827(17) 0.0241 1.0000 Uani
C5 1.41534(19) 0.34722(19) 0.25200(15) 0.0250 1.0000 Uani
C6 1.4910(2) 0.3411(2) 0.34509(16) 0.0288 1.0000 Uani
F7 1.47466(15) 0.23039(15) 0.3910(1) 0.0435 1.0000 Uani
C8 1.5864(2) 0.4459(2) 0.39697(16) 0.0322 1.0000 Uani
F9 1.65551(14) 0.43294(17) 0.4875(1) 0.0464 1.0000 Uani
C10 1.6117(2) 0.5621(2) 0.35616(17) 0.0331 1.0000 Uani
F11 1.70502(14) 0.66336(15) 0.40502(12) 0.0483 1.0000 Uani
C12 1.5407(2) 0.5732(2) 0.26281(17) 0.0309 1.0000 Uani
C13 1.4451(2) 0.4667(2) 0.21388(15) 0.0267 1.0000 Uani
F14 1.38113(13) 0.48290(12) 0.1217(1) 0.0340 1.0000 Uani
F15 1.56777(15) 0.68468(13) 0.21968(12) 0.0458 1.0000 Uani
C16 1.15269(18) 0.28844(18) 0.18415(15) 0.0236 1.0000 Uani
C17 1.08464(19) 0.31896(19) 0.09528(15) 0.0257 1.0000 Uani
F18 1.13412(12) 0.29948(13) -0.00172(9) 0.0337 1.0000 Uani
C19 0.9644(2) 0.3691(2) 0.09857(16) 0.0282 1.0000 Uani
F20 0.90097(13) 0.39226(14) 0.0095(1) 0.0378 1.0000 Uani
C21 0.9078(2) 0.3947(2) 0.19485(18) 0.0310 1.0000 Uani
F22 0.79355(13) 0.44760(15) 0.19974(12) 0.0440 1.0000 Uani
C23 0.9703(2) 0.3661(2) 0.28519(16) 0.0295 1.0000 Uani
C24 1.0894(2) 0.31522(19) 0.27861(15) 0.0269 1.0000 Uani
F25 1.14699(13) 0.29263(13) 0.37170(9) 0.0359 1.0000 Uani
F26 0.91569(14) 0.39046(15) 0.37995(11) 0.0430 1.0000 Uani
C27 1.34145(19) 0.16560(19) 0.07190(15) 0.0249 1.0000 Uani
C28 1.4664(2) 0.19569(19) 0.02817(16) 0.0273 1.0000 Uani
F29 1.56985(12) 0.28526(13) 0.07993(11) 0.0384 1.0000 Uani
C30 1.4965(2) 0.1351(2) -0.07010(17) 0.0307 1.0000 Uani
F31 1.62053(14) 0.16806(14) -0.10753(11) 0.0435 1.0000 Uani
C32 1.3995(2) 0.0404(2) -0.12945(16) 0.0333 1.0000 Uani
F33 1.42679(16) -0.01877(15) -0.22468(11) 0.0483 1.0000 Uani
C34 1.2736(2) 0.0054(2) -0.08882(17) 0.0337 1.0000 Uani
C35 1.2484(2) 0.0664(2) 0.00991(17) 0.0289 1.0000 Uani
F36 1.12528(12) 0.02523(13) 0.04702(11) 0.0388 1.0000 Uani
F37 1.17692(16) -0.08701(15) -0.14567(12) 0.0522 1.0000 Uani
C38 1.3773(2) -0.1418(2) 0.38824(16) 0.0304 1.0000 Uani
O39 1.48970(17) -0.14038(19) 0.40752(14) 0.0448 1.0000 Uani
C40 1.1761(2) -0.0566(2) 0.48615(19) 0.0402 1.0000 Uani
O41 1.1606(2) -0.0070(3) 0.56764(17) 0.0702 1.0000 Uani
C42 0.9939(2) -0.2150(3) 0.2977(2) 0.0436 1.0000 Uani
C43 1.0288(3) -0.2847(3) 0.3793(2) 0.0518 1.0000 Uani
C44 1.1401(3) -0.3450(2) 0.3486(2) 0.0515 1.0000 Uani
C45 1.1720(2) -0.3147(2) 0.2452(2) 0.0392 1.0000 Uani
C46 1.0817(2) -0.2361(2) 0.21557(17) 0.0359 1.0000 Uani
H421 0.9181 -0.1680 0.2955 0.0500 1.0000 Uiso
H431 0.9848 -0.2850 0.4371 0.0500 1.0000 Uiso
H441 1.1827 -0.3937 0.3812 0.0500 1.0000 Uiso
H451 1.2416 -0.3371 0.2052 0.0500 1.0000 Uiso
H461 1.0780 -0.1996 0.1519 0.0500 1.0000 Uiso

loop_
_atom_site_aniso_label
_atom_site_aniso_U_11
_atom_site_aniso_U_22
_atom_site_aniso_U_33
_atom_site_aniso_U_23
_atom_site_aniso_U_13
_atom_site_aniso_U_12
Fe1 0.02674(15) 0.02419(15) 0.02319(14) 0.0047(1) 0.0023(1) 0.00349(11)
N2 0.0303(8) 0.0259(8) 0.0329(9) 0.0073(7) 0.0014(7) 0.0066(7)
C3 0.0258(9) 0.030(1) 0.0298(9) 0.0037(8) 0.0022(7) 0.0084(8)
B4 0.024(1) 0.023(1) 0.025(1) 0.0044(8) 0.0014(8) 0.0040(8)
C5 0.0225(8) 0.0275(9) 0.0252(9) 0.0020(7) 0.0021(7) 0.0060(7)
C6 0.0296(9) 0.033(1) 0.0256(9) 0.0075(8) 0.0030(7) 0.0087(8)
F7 0.0494(8) 0.0474(8) 0.0358(7) 0.0192(6) -0.0068(6) 0.0066(7)
C8 0.0237(9) 0.0481(13) 0.0251(9) 0.0008(9) 0.0005(7) 0.0108(9)
F9 0.0370(7) 0.072(1) 0.0291(6) 0.0029(6) -0.0093(5) 0.0115(7)
C10 0.0210(9) 0.0377(11) 0.0364(11) -0.0060(9) 0.0015(8) 0.0027(8)
F11 0.0331(7) 0.0501(8) 0.0517(8) -0.0109(7) -0.0069(6) -0.0043(6)
C12 0.0273(9) 0.027(1) 0.0377(11) 0.0036(8) 0.0045(8) 0.0040(8)
C13 0.0248(9) 0.029(1) 0.0266(9) 0.0037(8) 0.0013(7) 0.0074(8)
F14 0.0364(6) 0.0315(6) 0.0346(6) 0.0105(5) -0.0063(5) 0.0051(5)
F15 0.0470(8) 0.0286(7) 0.0591(9) 0.0103(6) -0.0018(6) -0.0030(6)
C16 0.0217(8) 0.0218(9) 0.0267(9) 0.0013(7) 0.0029(7) 0.0033(7)
C17 0.0253(9) 0.0262(9) 0.0250(9) 0.0012(7) 0.0043(7) 0.0042(8)
F18 0.0346(6) 0.0465(7) 0.0238(6) 0.0054(5) 0.0044(5) 0.0170(6)
C19 0.0257(9) 0.027(1) 0.030(1) -0.0001(8) -0.0039(7) 0.0044(8)
F20 0.0330(6) 0.0467(8) 0.0351(6) 0.0019(6) -0.0074(5) 0.0163(6)
C21 0.0215(9) 0.028(1) 0.0414(11) -0.0040(8) 0.0022(8) 0.0058(8)
F22 0.0259(6) 0.0516(8) 0.0546(8) -0.0066(7) 0.0027(5) 0.0180(6)
C23 0.0281(9) 0.028(1) 0.030(1) -0.0022(8) 0.0093(8) 0.0020(8)
C24 0.0285(9) 0.0253(9) 0.0254(9) 0.0038(7) 0.0015(7) 0.0006(8)
F25 0.0414(7) 0.0443(7) 0.0241(6) 0.0067(5) 0.0046(5) 0.0117(6)
F26 0.0403(7) 0.0541(8) 0.0345(7) -0.0023(6) 0.0159(5) 0.0116(6)
C27 0.0249(9) 0.0239(9) 0.0275(9) 0.0052(7) 0.0009(7) 0.0081(8)
C28 0.0263(9) 0.0246(9) 0.032(1) 0.0041(8) -0.0001(7) 0.0065(8)
F29 0.0251(6) 0.0419(7) 0.0428(7) -0.0043(6) 0.0057(5) -0.0022(5)
C30 0.030(1) 0.031(1) 0.035(1) 0.0092(8) 0.0098(8) 0.0097(8)
F31 0.0370(7) 0.0492(8) 0.0460(8) 0.0069(6) 0.0198(6) 0.0083(6)
C32 0.0457(12) 0.031(1) 0.026(1) 0.0030(8) 0.0078(9) 0.015(1)
F33 0.0631(9) 0.0468(8) 0.0336(7) -0.0051(6) 0.0137(6) 0.0119(7)
C34 0.0391(11) 0.025(1) 0.034(1) -0.0017(8) -0.0029(9) 0.0015(9)
C35 0.0238(9) 0.027(1) 0.036(1) 0.0051(8) 0.0043(8) 0.0049(8)
F36 0.0276(6) 0.0395(7) 0.0441(7) -0.0008(6) 0.0048(5) -0.0035(5)
F37 0.0532(8) 0.0450(8) 0.0463(8) -0.0138(6) -0.0003(7) -0.0086(7)
C38 0.0371(11) 0.028(1) 0.0276(9) 0.0072(8) 0.0021(8) 0.0067(9)
O39 0.0322(8) 0.0588(11) 0.0460(9) 0.0152(8) -0.0025(7) 0.0105(8)
C40 0.0405(12) 0.0433(13) 0.0352(12) -0.001(1) 0.0063(9) 0.007(1)
O41 0.0730(14) 0.0840(16) 0.0456(11) -0.0231(11) 0.013(1) 0.0142(12)
C42 0.028(1) 0.0521(14) 0.0450(13) -0.0090(11) -0.0027(9) 0.005(1)
C43 0.0470(14) 0.0619(17) 0.0344(12) 0.0034(11) 0.007(1) -0.0229(13)
C44 0.0600(16) 0.0259(11) 0.0622(16) 0.0179(11) -0.0277(13) -0.0118(11)
C45 0.0360(11) 0.027(1) 0.0502(13) -0.0086(9) 0.001(1) 0.0032(9)
C46 0.0462(12) 0.0305(11) 0.027(1) 0.0013(8) -0.0043(9) 0.001(1)

loop_
_atom_type_symbol
_atom_type_scat_dispersion_real
_atom_type_scat_dispersion_imag
_atom_type_scat_Cromer_Mann_a1
_atom_type_scat_Cromer_Mann_b1
_atom_type_scat_Cromer_Mann_a2
_atom_type_scat_Cromer_Mann_b2
_atom_type_scat_Cromer_Mann_a3
_atom_type_scat_Cromer_Mann_b3
_atom_type_scat_Cromer_Mann_a4
_atom_type_scat_Cromer_Mann_b4
_atom_type_scat_Cromer_Mann_c
_atom_type_scat_source
'C   ' 0.0020 0.0020 2.3100 20.8439 1.0200 10.2075 1.5886 0.5687 0.8650 51.6512 0.2156 International_Tables_Vol_IV_Table_2.2B
'H   ' 0.0000 0.0000 0.4930 10.5109 0.3229 26.1257 0.1402 3.1424 0.0408 57.7997 0.0030 International_Tables_Vol_IV_Table_2.2B
'F   ' 0.0140 0.0100 3.5392 10.2825 2.6412 4.2944 1.5170 0.2615 1.0243 26.1476 0.2776 International_Tables_Vol_IV_Table_2.2B
'N   ' 0.0040 0.0030 12.2126 0.0057 3.1322 9.8933 2.0125 28.9975 1.1663 0.5826 -11.5290 International_Tables_Vol_IV_Table_2.2B
'O   ' 0.0080 0.0060 3.0485 13.2771 2.2868 5.7011 1.5463 0.3239 0.8670 32.9089 0.2508 International_Tables_Vol_IV_Table_2.2B
'B   ' 0.0000 0.0010 2.0545 23.2185 1.3326 1.0210 1.0979 60.3498 0.7068 0.1403 -0.1932 International_Tables_Vol_IV_Table_2.2B
'Fe  ' 0.3010 0.8450 11.7695 4.7611 7.3573 0.3072 3.5222 15.3535 2.3045 76.8805 1.0369 International_Tables_Vol_IV_Table_2.2B

loop_
_geom_angle_atom_site_label_1
_geom_angle_site_symmetry_1
_geom_angle_atom_site_label_2
_geom_angle_site_symmetry_2
_geom_angle_atom_site_label_3
_geom_angle_site_symmetry_3
_geom_angle
_geom_angle_publ_flag
N2 . Fe1 . C38 . 91.49(8) yes
N2 . Fe1 . C40 . 94.2(1) yes
C38 . Fe1 . C40 . 93.0(1) yes
N2 . Fe1 . C42 . 101.1(1) yes
C38 . Fe1 . C42 . 159.0(1) yes
C40 . Fe1 . C42 . 102.8(1) yes
N2 . Fe1 . C43 . 139.36(11) yes
C38 . Fe1 . C43 . 128.86(12) yes
C40 . Fe1 . C43 . 88.95(11) yes
C42 . Fe1 . C43 . 39.30(12) yes
N2 . Fe1 . C44 . 151.6(1) yes
C38 . Fe1 . C44 . 94.86(11) yes
C40 . Fe1 . C44 . 113.05(12) yes
C42 . Fe1 . C44 . 66.27(11) yes
C43 . Fe1 . C44 . 39.61(13) yes
N2 . Fe1 . C45 . 111.99(9) yes
C38 . Fe1 . C45 . 94.11(9) yes
C40 . Fe1 . C45 . 152.66(11) yes
C42 . Fe1 . C45 . 65.60(9) yes
C43 . Fe1 . C45 . 66.2(1) yes
N2 . Fe1 . C46 . 88.47(8) yes
C38 . Fe1 . C46 . 126.00(9) yes
C40 . Fe1 . C46 . 140.9(1) yes
C42 . Fe1 . C46 . 38.92(9) yes
C43 . Fe1 . C46 . 65.29(9) yes
C44 . Fe1 . C45 . 40.01(11) yes
C44 . Fe1 . C46 . 65.53(9) yes
C45 . Fe1 . C46 . 38.3(1) yes
Fe1 . N2 . C3 . 178.11(17) yes
N2 . C3 . B4 . 174.9(2) yes
C3 . B4 . C5 . 111.55(16) yes
C3 . B4 . C16 . 105.08(15) yes
C5 . B4 . C16 . 107.28(15) yes
C3 . B4 . C27 . 103.97(15) yes
C5 . B4 . C27 . 113.94(15) yes
C16 . B4 . C27 . 114.71(15) yes
B4 . C5 . C6 . 126.28(18) yes
B4 . C5 . C13 . 119.62(17) yes
C6 . C5 . C13 . 114.10(18) yes
C5 . C6 . F7 . 120.92(18) yes
C5 . C6 . C8 . 123.3(2) yes
F7 . C6 . C8 . 115.75(18) yes
C6 . C8 . F9 . 120.0(2) yes
C6 . C8 . C10 . 120.28(19) yes
F9 . C8 . C10 . 119.70(19) yes
C8 . C10 . F11 . 120.7(2) yes
C8 . C10 . C12 . 118.92(19) yes
F11 . C10 . C12 . 120.3(2) yes
C10 . C12 . C13 . 119.1(2) yes
C10 . C12 . F15 . 119.71(19) yes
C13 . C12 . F15 . 121.17(19) yes
C5 . C13 . C12 . 124.27(19) yes
C5 . C13 . F14 . 119.47(17) yes
C12 . C13 . F14 . 116.24(18) yes
B4 . C16 . C17 . 127.29(16) yes
B4 . C16 . C24 . 118.98(17) yes
C17 . C16 . C24 . 113.71(17) yes
C16 . C17 . F18 . 120.60(16) yes
C16 . C17 . C19 . 123.84(18) yes
F18 . C17 . C19 . 115.57(17) yes
C17 . C19 . F20 . 121.08(18) yes
C17 . C19 . C21 . 119.56(19) yes
F20 . C19 . C21 . 119.36(18) yes
C19 . C21 . F22 . 120.2(2) yes
C19 . C21 . C23 . 119.13(19) yes
F22 . C21 . C23 . 120.67(19) yes
C21 . C23 . C24 . 119.61(18) yes
C21 . C23 . F26 . 119.69(19) yes
C24 . C23 . F26 . 120.7(2) yes
C16 . C24 . C23 . 124.13(19) yes
C16 . C24 . F25 . 119.70(18) yes
C23 . C24 . F25 . 116.16(17) yes
B4 . C27 . C28 . 126.89(17) yes
B4 . C27 . C35 . 119.00(16) yes
C28 . C27 . C35 . 114.06(17) yes
C27 . C28 . F29 . 121.67(17) yes
C27 . C28 . C30 . 123.44(18) yes
F29 . C28 . C30 . 114.88(17) yes
C28 . C30 . F31 . 120.41(19) yes
C28 . C30 . C32 . 120.10(19) yes
F31 . C30 . C32 . 119.50(19) yes
C30 . C32 . F33 . 120.8(2) yes
C30 . C32 . C34 . 118.80(19) yes
F33 . C32 . C34 . 120.4(2) yes
C32 . C34 . C35 . 119.35(19) yes
C32 . C34 . F37 . 119.82(19) yes
C35 . C34 . F37 . 120.8(2) yes
C27 . C35 . C34 . 124.20(18) yes
C27 . C35 . F36 . 119.10(18) yes
C34 . C35 . F36 . 116.70(18) yes
Fe1 . C38 . O39 . 179.7(2) yes
Fe1 . C40 . O41 . 177.2(3) yes
Fe1 . C42 . C43 . 69.64(13) yes
Fe1 . C42 . C46 . 71.31(13) yes
C43 . C42 . C46 . 107.4(2) yes
Fe1 . C42 . H421 . 128.6 no
C43 . C42 . H421 . 126.3 no
C46 . C42 . H421 . 126.0 no
Fe1 . C43 . C42 . 71.06(14) yes
Fe1 . C43 . C44 . 69.63(13) yes
C42 . C43 . C44 . 108.2(2) yes
Fe1 . C43 . H431 . 124.4 no
C42 . C43 . H431 . 121.4 no
C44 . C43 . H431 . 130.4 no
Fe1 . C44 . C43 . 70.75(15) yes
Fe1 . C44 . C45 . 71.49(13) yes
C43 . C44 . C45 . 107.7(2) yes
Fe1 . C44 . H441 . 124.7 no
C43 . C44 . H441 . 129.7 no
C45 . C44 . H441 . 122.6 no
Fe1 . C45 . C44 . 68.50(13) yes
Fe1 . C45 . C46 . 71.39(12) yes
C44 . C45 . C46 . 107.3(2) yes
Fe1 . C45 . H451 . 122.72 no
C44 . C45 . H451 . 128.3 no
C46 . C45 . H451 . 124.3 no
Fe1 . C46 . C42 . 69.76(12) yes
Fe1 . C46 . C45 . 70.33(13) yes
C42 . C46 . C45 . 109.4(2) yes
Fe1 . C46 . H461 . 125.24 no
C42 . C46 . H461 . 123.4 no
C45 . C46 . H461 . 127.2 no

loop_
_geom_bond_atom_site_label_1
_geom_bond_site_symmetry_1
_geom_bond_atom_site_label_2
_geom_bond_site_symmetry_2
_geom_bond_distance
_geom_bond_publ_flag
Fe1 . N2 . 1.9198(18) yes
Fe1 . C38 . 1.809(2) yes
Fe1 . C40 . 1.793(2) yes
Fe1 . C42 . 2.097(2) yes
Fe1 . C43 . 2.078(2) yes
Fe1 . C44 . 2.064(2) yes
Fe1 . C45 . 2.103(2) yes
Fe1 . C46 . 2.117(2) yes
N2 . C3 . 1.135(3) yes
C3 . B4 . 1.614(3) yes
B4 . C5 . 1.636(3) yes
B4 . C16 . 1.653(3) yes
B4 . C27 . 1.646(3) yes
C5 . C6 . 1.387(3) yes
C5 . C13 . 1.382(3) yes
C6 . F7 . 1.346(3) yes
C6 . C8 . 1.385(3) yes
C8 . F9 . 1.347(2) yes
C8 . C10 . 1.365(3) yes
C10 . F11 . 1.340(2) yes
C10 . C12 . 1.381(3) yes
C12 . C13 . 1.386(3) yes
C12 . F15 . 1.338(3) yes
C13 . F14 . 1.351(2) yes
C16 . C17 . 1.390(3) yes
C16 . C24 . 1.393(3) yes
C17 . F18 . 1.347(2) yes
C17 . C19 . 1.380(3) yes
C19 . F20 . 1.340(2) yes
C19 . C21 . 1.378(3) yes
C21 . F22 . 1.341(2) yes
C21 . C23 . 1.371(3) yes
C23 . C24 . 1.375(3) yes
C23 . F26 . 1.350(2) yes
C24 . F25 . 1.356(2) yes
C27 . C28 . 1.382(3) yes
C27 . C35 . 1.390(3) yes
C28 . F29 . 1.344(2) yes
C28 . C30 . 1.389(3) yes
C30 . F31 . 1.342(2) yes
C30 . C32 . 1.371(3) yes
C32 . F33 . 1.341(2) yes
C32 . C34 . 1.379(3) yes
C34 . C35 . 1.380(3) yes
C34 . F37 . 1.344(2) yes
C35 . F36 . 1.348(2) yes
C38 . O39 . 1.127(3) yes
C40 . O41 . 1.122(3) yes
C42 . C43 . 1.404(4) yes
C42 . C46 . 1.404(3) yes
C42 . H421 . 0.965 no
C43 . C44 . 1.404(5) yes
C43 . H431 . 0.869 no
C44 . C45 . 1.426(4) yes
C44 . H441 . 0.848 no
C45 . C46 . 1.384(4) yes
C45 . H451 . 0.916 no
C46 . H461 . 0.939 no
